data_7046734
loop_
_publ_author_name
'Liu, Shu'
'Wang, Bing-Wu'
'Wang, Zhe-Ming'
'Gao, Song'

_publ_section_title
;
 Magnetic layered perovskites of
 [CH<sub>3</sub>C(NH<sub>2</sub>)<sub>2</sub>]<sub>2</sub>[M(HCOO)<sub>4</sub>]
 (M = Co<sup>2+</sup> and Ni<sup>2+</sup>): synthesis, structures and
 properties.
;
_journal_issue 34
_journal_name_full 'Dalton transactions (Cambridge, England : 2003)'
_journal_page_first 11925
_journal_page_last 11933
_journal_paper_doi 10.1039/c8dt01729h
_journal_volume 47
_journal_year 2018
_chemical_formula_sum 'C8 H18 Co N4 O8'
_chemical_formula_weight 357.19
_space_group_IT_number 56
_space_group_name_Hall '-P 2ab 2ac'
_space_group_name_H-M_alt 'P c c n'
_symmetry_cell_setting orthorhombic
_symmetry_space_group_name_Hall '-P 2ab 2ac'
_symmetry_space_group_name_H-M 'P c c n'
_atom_sites_solution_hydrogens geom
_atom_sites_solution_primary direct
_atom_sites_solution_secondary difmap
_audit_creation_method SHELXL-97
_audit_update_record
;
2018-05-01 deposited with the CCDC.
2018-06-15 downloaded from the CCDC.
;
_cell_angle_alpha 90.00
_cell_angle_beta 90.00
_cell_angle_gamma 90.00
_cell_formula_units_Z 4
_cell_length_a 7.9102(2)
_cell_length_b 22.1031(7)
_cell_length_c 8.6003(2)
_cell_measurement_reflns_used 5338
_cell_measurement_temperature 360.0
_cell_measurement_theta_max 76.1260
_cell_measurement_theta_min 7.8590
_cell_volume 1503.68(7)
_computing_cell_refinement 'CrysAlisPro (Rigaku Oxford Diffraction, 2017)'
_computing_data_collection 'CrysAlisPro (Rigaku Oxford Diffraction, 2017)'
_computing_data_reduction 'CrysAlisPro (Rigaku Oxford Diffraction, 2017)'
_computing_molecular_graphics 'Bruker SHELXTL V5.1 (Sheldrick, 1998)'
_computing_publication_material 'SHELXL-97 (Sheldrick, 1997)'
_computing_structure_refinement 'SHELXL-97 (Sheldrick, 1997)'
_computing_structure_solution 'SHELXS-97 (Sheldrick, 1990)'
_diffrn_ambient_temperature 360.0
_diffrn_detector_area_resol_mean 10.3914
_diffrn_measured_fraction_theta_full 0.987
_diffrn_measured_fraction_theta_max 0.987
_diffrn_measurement_device_type 'SuperNova, Dual, Cu at zero, AtlasCCD'
_diffrn_measurement_method '\w scans'
_diffrn_radiation_monochromator mirror
_diffrn_radiation_source 'SuperNova (Cu) X-ray Source'
_diffrn_radiation_type CuK\a
_diffrn_radiation_wavelength 1.54184
_diffrn_reflns_av_R_equivalents 0.0442
_diffrn_reflns_av_sigmaI/netI 0.0158
_diffrn_reflns_limit_h_max 9
_diffrn_reflns_limit_h_min -9
_diffrn_reflns_limit_k_max 26
_diffrn_reflns_limit_k_min -24
_diffrn_reflns_limit_l_max 10
_diffrn_reflns_limit_l_min -10
_diffrn_reflns_number 21208
_diffrn_reflns_theta_full 76.61
_diffrn_reflns_theta_max 76.61
_diffrn_reflns_theta_min 4.00
_diffrn_standards_decay_% 0
_exptl_absorpt_coefficient_mu 9.378
_exptl_absorpt_correction_T_max 0.565
_exptl_absorpt_correction_T_min 0.323
_exptl_absorpt_correction_type gaussian
_exptl_absorpt_process_details
;
CrysAlisPro 1.171.39.35c (Rigaku Oxford Diffraction, 2017)
Numerical absorption correction based on gaussian integration over
a multifaceted crystal model
;
_exptl_crystal_colour purple-red
_exptl_crystal_density_diffrn 1.578
_exptl_crystal_density_method 'not measured'
_exptl_crystal_description block
_exptl_crystal_F_000 740
_exptl_crystal_size_max 0.174
_exptl_crystal_size_mid 0.156
_exptl_crystal_size_min 0.093
_refine_diff_density_max 0.212
_refine_diff_density_min -0.221
_refine_diff_density_rms 0.044
_refine_ls_extinction_coef 0.00039(9)
_refine_ls_extinction_expression Fc^*^=kFc[1+0.001xFc^2^\l^3^/sin(2\q)]^-1/4^
_refine_ls_extinction_method SHELXL
_refine_ls_goodness_of_fit_ref 0.999
_refine_ls_hydrogen_treatment constr.
_refine_ls_matrix_type full
_refine_ls_number_parameters 99
_refine_ls_number_reflns 1563
_refine_ls_number_restraints 0
_refine_ls_restrained_S_all 0.999
_refine_ls_R_factor_all 0.0365
_refine_ls_R_factor_gt 0.0277
_refine_ls_shift/su_max 0.001
_refine_ls_shift/su_mean 0.000
_refine_ls_structure_factor_coef Fsqd
_refine_ls_weighting_details 'calc w=1/[\s^2^(Fo^2^)+(0.0377P)^2^+0.8801P] where P=(Fo^2^+2Fc^2^)/3'
_refine_ls_weighting_scheme calc
_refine_ls_wR_factor_gt 0.0724
_refine_ls_wR_factor_ref 0.0781
_reflns_number_gt 1275
_reflns_number_total 1563
_reflns_threshold_expression >2sigma(I)
_cod_data_source_file c8dt01729h2.cif
_cod_data_source_block 1Co-360K
_cod_depositor_comments
;
The following automatic conversions were performed:

'_symmetry_cell_setting' value 'Orthorhombic' changed to
'orthorhombic' according to
/home/data/users/saulius/crontab/automatic-downloads/rss-feeds/RSC/lib/dictionaries/cif_core.dic
dictionary named 'cif_core.dic' version 2.4.2 from 2011-04-26.

Automatic conversion script
Id: cif_fix_values 4973 2017-02-22 13:04:09Z antanas 

 Adding full bibliography for 7046733--7046752.cif.
;
_cod_original_sg_symbol_H-M 'P ccn'
_cod_database_code 7046734

loop_
_symmetry_equiv_pos_as_xyz
'x, y, z'
'-x+1/2, -y+1/2, z'
'-x, y+1/2, -z+1/2'
'x+1/2, -y, -z+1/2'
'-x, -y, -z'
'x-1/2, y-1/2, -z'
'x, -y-1/2, z-1/2'
'-x-1/2, y, z-1/2'

loop_
_atom_site_label
_atom_site_type_symbol
_atom_site_fract_x
_atom_site_fract_y
_atom_site_fract_z
_atom_site_U_iso_or_equiv
_atom_site_adp_type
_atom_site_occupancy
_atom_site_symmetry_multiplicity
_atom_site_calc_flag
_atom_site_refinement_flags
Co1 Co 0.0000 0.0000 0.0000 0.02448(14) Uani 1 2 d S
O1 O 0.07113(16) -0.02513(6) 0.22700(14) 0.0338(3) Uani 1 1 d .
O2 O 0.25105(17) -0.01703(6) 0.42328(15) 0.0381(3) Uani 1 1 d .
O3 O 0.0476(2) 0.09009(6) 0.06617(17) 0.0444(4) Uani 1 1 d .
O4 O 0.0790(4) 0.18751(8) 0.0268(2) 0.0782(7) Uani 1 1 d .
C1 C 0.1980(2) -0.00332(8) 0.2907(2) 0.0317(4) Uani 1 1 d .
H1 H 0.2587 0.0256 0.2354 0.038 Uiso 1 1 calc R
C2 C 0.0842(4) 0.13428(10) -0.0135(3) 0.0505(6) Uani 1 1 d .
H2 H 0.1194 0.1266 -0.1148 0.061 Uiso 1 1 calc R
C3 C -0.0481(3) 0.15882(10) 0.4388(3) 0.0453(5) Uani 1 1 d .
C4 C -0.0919(5) 0.17076(13) 0.6036(3) 0.0783(10) Uani 1 1 d .
H4A H -0.1994 0.1908 0.6088 0.117 Uiso 1 1 calc R
H4B H -0.0068 0.1961 0.6496 0.117 Uiso 1 1 calc R
H4C H -0.0978 0.1332 0.6592 0.117 Uiso 1 1 calc R
N1 N -0.0774(3) 0.10570(8) 0.3814(2) 0.0517(5) Uani 1 1 d .
H1A H -0.0529 0.0981 0.2859 0.062 Uiso 1 1 calc R
H1B H -0.1215 0.0780 0.4387 0.062 Uiso 1 1 calc R
N2 N 0.0186(3) 0.20206(9) 0.3557(3) 0.0596(6) Uani 1 1 d .
H2A H 0.0443 0.1957 0.2600 0.071 Uiso 1 1 calc R
H2B H 0.0368 0.2369 0.3967 0.071 Uiso 1 1 calc R

loop_
_atom_site_aniso_label
_atom_site_aniso_U_11
_atom_site_aniso_U_22
_atom_site_aniso_U_33
_atom_site_aniso_U_23
_atom_site_aniso_U_13
_atom_site_aniso_U_12
Co1 0.0263(2) 0.0280(2) 0.0190(2) -0.00018(15) 0.00035(15) 0.00043(16)
O1 0.0316(6) 0.0445(8) 0.0252(6) 0.0035(5) -0.0054(5) -0.0037(6)
O2 0.0324(6) 0.0554(8) 0.0265(6) 0.0053(6) -0.0061(5) -0.0059(6)
O3 0.0667(10) 0.0314(7) 0.0352(7) -0.0006(6) 0.0017(7) -0.0038(7)
O4 0.142(2) 0.0306(9) 0.0618(11) 0.0013(8) 0.0235(13) -0.0028(11)
C1 0.0299(9) 0.0377(10) 0.0275(8) 0.0027(7) -0.0017(7) -0.0008(7)
C2 0.0766(18) 0.0364(13) 0.0387(11) 0.0022(9) 0.0064(11) -0.0011(11)
C3 0.0590(13) 0.0384(12) 0.0385(11) -0.0002(9) -0.0010(10) 0.0003(10)
C4 0.137(3) 0.0552(16) 0.0429(14) -0.0080(11) 0.0159(17) -0.0095(18)
N1 0.0739(14) 0.0409(10) 0.0403(10) -0.0038(8) 0.0082(10) -0.0105(10)
N2 0.0954(17) 0.0375(11) 0.0458(11) -0.0024(9) 0.0080(11) -0.0104(10)

loop_
_atom_type_symbol
_atom_type_description
_atom_type_scat_dispersion_real
_atom_type_scat_dispersion_imag
_atom_type_scat_source
C C 0.0181 0.0091 'International Tables Vol C Tables 4.2.6.8 and 6.1.1.4'
H H 0.0000 0.0000 'International Tables Vol C Tables 4.2.6.8 and 6.1.1.4'
N N 0.0311 0.0180 'International Tables Vol C Tables 4.2.6.8 and 6.1.1.4'
O O 0.0492 0.0322 'International Tables Vol C Tables 4.2.6.8 and 6.1.1.4'
Co Co -2.3653 3.6143 'International Tables Vol C Tables 4.2.6.8 and 6.1.1.4'

loop_
_geom_angle_atom_site_label_1
_geom_angle_atom_site_label_2
_geom_angle_atom_site_label_3
_geom_angle
_geom_angle_site_symmetry_1
_geom_angle_site_symmetry_3
O3 Co1 O3 180.00(8) 5 .
O3 Co1 O1 87.19(6) 5 5
O3 Co1 O1 92.81(6) . 5
O3 Co1 O1 92.81(6) 5 .
O3 Co1 O1 87.19(6) . .
O1 Co1 O1 180.00(8) 5 .
O3 Co1 O2 94.95(6) 5 4_455
O3 Co1 O2 85.05(6) . 4_455
O1 Co1 O2 89.63(5) 5 4_455
O1 Co1 O2 90.37(5) . 4_455
O3 Co1 O2 85.05(6) 5 8_655
O3 Co1 O2 94.95(6) . 8_655
O1 Co1 O2 90.37(5) 5 8_655
O1 Co1 O2 89.63(5) . 8_655
O2 Co1 O2 180.00(7) 4_455 8_655
C1 O1 Co1 121.53(12) . .
C1 O2 Co1 123.66(13) . 4
C2 O3 Co1 130.07(15) . .
O1 C1 O2 125.40(18) . .
O1 C1 H1 117.3 . .
O2 C1 H1 117.3 . .
O4 C2 O3 126.6(2) . .
O4 C2 H2 116.7 . .
O3 C2 H2 116.7 . .
N1 C3 N2 121.9(2) . .
N1 C3 C4 118.9(2) . .
N2 C3 C4 119.2(2) . .
C3 C4 H4A 109.5 . .
C3 C4 H4B 109.5 . .
H4A C4 H4B 109.5 . .
C3 C4 H4C 109.5 . .
H4A C4 H4C 109.5 . .
H4B C4 H4C 109.5 . .
C3 N1 H1A 120.0 . .
C3 N1 H1B 120.0 . .
H1A N1 H1B 120.0 . .
C3 N2 H2A 120.0 . .
C3 N2 H2B 120.0 . .
H2A N2 H2B 120.0 . .

loop_
_geom_bond_atom_site_label_1
_geom_bond_atom_site_label_2
_geom_bond_distance
_geom_bond_site_symmetry_2
Co1 O3 2.1050(14) 5
Co1 O3 2.1050(14) .
Co1 O1 2.1062(12) 5
Co1 O1 2.1062(12) .
Co1 O2 2.1107(13) 4_455
Co1 O2 2.1107(13) 8_655
O1 C1 1.241(2) .
O2 C1 1.252(2) .
O2 Co1 2.1107(13) 4
O3 C2 1.228(3) .
O4 C2 1.227(3) .
C1 H1 0.9300 .
C2 H2 0.9300 .
C3 N1 1.295(3) .
C3 N2 1.304(3) .
C3 C4 1.483(3) .
C4 H4A 0.9600 .
C4 H4B 0.9600 .
C4 H4C 0.9600 .
N1 H1A 0.8600 .
N1 H1B 0.8600 .
N2 H2A 0.8600 .
N2 H2B 0.8600 .

loop_
_geom_hbond_atom_site_label_D
_geom_hbond_atom_site_label_H
_geom_hbond_atom_site_label_A
_geom_hbond_distance_DH
_geom_hbond_distance_HA
_geom_hbond_distance_DA
_geom_hbond_angle_DHA
_geom_hbond_site_symmetry_A
C1 H1 O1 0.93 2.49 3.022(2) 116.3 4
C4 H4C O1 0.96 2.59 3.537(3) 169.3 5_556
N1 H1A O3 0.86 2.06 2.906(2) 168.7 .
N1 H1B O2 0.86 2.07 2.924(2) 173.8 5_556
N2 H2A O4 0.86 2.03 2.887(3) 172.6 .
N2 H2B O4 0.86 2.04 2.890(3) 170.9 7_566
